data_2210592
loop_
_publ_author_name
'Bo Liu'
'Chuan-Bi Li'
'Zhou Shi'
'Yan-Wei Li'

_publ_section_title
;
 Poly[bis(4-formamidopyridinium) hydronium
 hexacosaoxosodiooctamolybdate pentahydrate]
;
_journal_coeditor_code FI2009
_journal_issue 10
_journal_name_full 'Acta Crystallographica Section E'
_journal_page_first m2656
_journal_page_last m2658
_journal_paper_doi 10.1107/S160053680603738X
_journal_volume 62
_journal_year 2006
_chemical_formula_iupac '(C6 H7 N2 O)2 (H3 O1) [Mo8 Na O26], 5H2 O'
_chemical_formula_moiety '2C6 H7 N2 O +, H3 O1 +, Mo8 Na O26 3-, 5H2 O'
_chemical_formula_sum 'C12 H27 Mo8 N4 Na O34'
_chemical_formula_weight 1561.89
_chemical_name_systematic
;
Poly[bis(4-formylpyridinium) hydronium hexacosaoxosodiooctamolybdate
pentahydrate]
;
_space_group_IT_number 2
_symmetry_cell_setting triclinic
_symmetry_space_group_name_Hall '-P 1'
_symmetry_space_group_name_H-M 'P -1'
_atom_sites_solution_hydrogens geom
_atom_sites_solution_primary direct
_atom_sites_solution_secondary difmap
_audit_creation_method SHELXL-97
_cell_angle_alpha 87.1615(8)
_cell_angle_beta 74.7298(8)
_cell_angle_gamma 63.9588(7)
_cell_formula_units_Z 1
_cell_length_a 9.2223(5)
_cell_length_b 9.8307(5)
_cell_length_c 11.7818(6)
_cell_measurement_reflns_used 2347
_cell_measurement_temperature 296(2)
_cell_measurement_theta_max 26.04
_cell_measurement_theta_min 1.80
_cell_volume 923.14(8)
_computing_cell_refinement SMART
_computing_data_collection 'SMART (Bruker, 2002)'
_computing_data_reduction 'SAINT (Bruker, 2002)'
_computing_molecular_graphics 'DIAMOND (Brandenburg, 1999)'
_computing_publication_material SHELXTL
_computing_structure_refinement SHELXTL
_computing_structure_solution 'SHELXTL (Bruker, 1997)'
_diffrn_ambient_temperature 296(2)
_diffrn_measured_fraction_theta_full 0.969
_diffrn_measured_fraction_theta_max 0.969
_diffrn_measurement_device_type 'Bruker SMART APEX-II CCD'
_diffrn_measurement_method \w
_diffrn_radiation_monochromator graphite
_diffrn_radiation_source 'fine-focus sealed tube'
_diffrn_radiation_type MoK\a
_diffrn_radiation_wavelength 0.71073
_diffrn_reflns_av_R_equivalents 0.0131
_diffrn_reflns_av_sigmaI/netI 0.0284
_diffrn_reflns_limit_h_max 10
_diffrn_reflns_limit_h_min -11
_diffrn_reflns_limit_k_max 11
_diffrn_reflns_limit_k_min -12
_diffrn_reflns_limit_l_max 14
_diffrn_reflns_limit_l_min -14
_diffrn_reflns_number 4918
_diffrn_reflns_theta_full 26.04
_diffrn_reflns_theta_max 26.04
_diffrn_reflns_theta_min 1.80
_diffrn_standards_number 0
_exptl_absorpt_coefficient_mu 2.757
_exptl_absorpt_correction_T_max 0.605
_exptl_absorpt_correction_T_min 0.442
_exptl_absorpt_correction_type multi-scan
_exptl_absorpt_process_details '(SADABS; Bruker, 2002)'
_exptl_crystal_colour 'light yellow'
_exptl_crystal_density_diffrn 2.809
_exptl_crystal_density_method 'not measured'
_exptl_crystal_description prism
_exptl_crystal_F_000 746
_exptl_crystal_size_max 0.262
_exptl_crystal_size_mid 0.249
_exptl_crystal_size_min 0.162
_refine_diff_density_max 1.020
_refine_diff_density_min -2.535
_refine_ls_extinction_method none
_refine_ls_goodness_of_fit_ref 1.064
_refine_ls_hydrogen_treatment constr
_refine_ls_matrix_type full
_refine_ls_number_parameters 268
_refine_ls_number_reflns 3537
_refine_ls_number_restraints 0
_refine_ls_restrained_S_all 1.064
_refine_ls_R_factor_all 0.0572
_refine_ls_R_factor_gt 0.0466
_refine_ls_shift/su_max 0.000
_refine_ls_shift/su_mean 0.000
_refine_ls_structure_factor_coef Fsqd
_refine_ls_weighting_details 'calc w=1/[\s^2^(Fo^2^)+(0.0364P)^2^+17.5658P] where P=(Fo^2^+2Fc^2^)/3'
_refine_ls_weighting_scheme calc
_refine_ls_wR_factor_gt 0.1118
_refine_ls_wR_factor_ref 0.1180
_reflns_number_gt 2925
_reflns_number_total 3537
_reflns_threshold_expression I>\2s(I)
_cod_data_source_file fi2009.cif
_cod_data_source_block I
_cod_database_code 2210592
_cod_database_fobs_code 2210592

loop_
_symmetry_equiv_pos_as_xyz
'x, y, z'
'-x, -y, -z'

loop_
_atom_site_type_symbol
_atom_site_label
_atom_site_fract_x
_atom_site_fract_y
_atom_site_fract_z
_atom_site_U_iso_or_equiv
_atom_site_adp_type
_atom_site_calc_flag
_atom_site_refinement_flags
_atom_site_occupancy
Mo Mo1 0.83777(8) 0.61362(7) 0.32253(6) 0.01497(17) Uani d . 1
Mo Mo2 0.98128(9) 0.24870(8) 0.29503(6) 0.01808(18) Uani d . 1
Mo Mo3 0.93590(8) 0.25198(7) 0.57647(6) 0.01482(17) Uani d . 1
Mo Mo4 0.79886(10) 0.61003(9) 0.59865(7) 0.0296(2) Uani d . 1
Na Na 0.5000 0.5000 0.5000 0.0396(14) Uani d S 1
O O1 0.6393(7) 0.6288(7) 0.3599(5) 0.0227(12) Uani d . 1
O O2 0.7777(8) 0.2770(8) 0.3277(6) 0.0320(15) Uani d . 1
O O3 0.7305(7) 0.2907(7) 0.5939(5) 0.0245(13) Uani d . 1
O O4 1.1049(6) 0.5715(6) 0.3236(4) 0.0148(11) Uani d . 1
O O5 0.6099(7) 0.6262(6) 0.6145(5) 0.0240(13) Uani d . 1
O O6 1.0395(7) 0.1366(6) 0.4280(5) 0.0180(11) Uani d . 1
O O7 1.0066(8) 0.1142(7) 0.6697(5) 0.0251(13) Uani d . 1
O O8 0.9235(7) 0.4350(6) 0.4488(5) 0.0161(11) Uani d . 1
O O9 0.7756(7) 0.7396(6) 0.7042(5) 0.0203(12) Uani d . 1
O O10 0.9535(7) 0.4335(6) 0.2205(5) 0.0177(11) Uani d . 1
O O11 0.8145(6) 0.7295(6) 0.4641(5) 0.0138(10) Uani d . 1
O O12 0.8396(8) 0.7431(6) 0.2205(5) 0.0238(13) Uani d . 1
O O13 1.0886(9) 0.1184(7) 0.1769(6) 0.0328(15) Uani d . 1
O O14 0.3366(13) 0.8028(11) 0.9084(8) 0.062(3) Uani d . 1
O O15 0.6154(9) 0.0586(8) 0.5892(7) 0.0413(18) Uani d . 1
H H2W 0.5798 0.1023 0.6582 0.050 Uiso d R 1
H H1W 0.7167 0.0440 0.5629 0.050 Uiso d R 1
O O16 0.6370(10) 0.0547(9) 0.3400(8) 0.050(2) Uani d . 1
H H3W 0.6390 0.1089 0.3931 0.061 Uiso d PR 0.50
H H4W 0.7304 -0.0242 0.3212 0.061 Uiso d R 1
H H5W 0.6251 0.1052 0.2796 0.061 Uiso d R 1
O O17 0.5037(11) 0.9798(9) 0.8663(8) 0.057(2) Uani d . 1
H H6W 0.4468 0.9255 0.8885 0.068 Uiso d R 1
H H7W 0.6010 0.9158 0.8280 0.068 Uiso d R 1
N N1 0.4000(11) 0.2792(10) 0.9127(7) 0.0342(18) Uani d . 1
H H1 0.4334 0.1833 0.9006 0.041 Uiso calc R 1
N N2 0.1256(12) 0.8267(11) 1.0651(8) 0.047(2) Uani d . 1
H H2N 0.0453 0.7985 1.0957 0.056 Uiso d R 1
H H1N 0.0974 0.9194 1.1040 0.056 Uiso d R 1
C C1 0.4881(13) 0.3446(12) 0.8468(8) 0.034(2) Uani d . 1
H H1A 0.5850 0.2862 0.7886 0.041 Uiso calc R 1
C C2 0.2593(13) 0.3596(12) 0.9986(9) 0.036(2) Uani d . 1
H H2 0.1985 0.3114 1.0428 0.044 Uiso calc R 1
C C3 0.2057(13) 0.5110(12) 1.0209(9) 0.037(2) Uani d . 1
H H3 0.1102 0.5650 1.0816 0.044 Uiso calc R 1
C C4 0.2940(12) 0.5863(11) 0.9526(8) 0.029(2) Uani d . 1
C C5 0.4381(13) 0.4969(13) 0.8633(8) 0.038(2) Uani d . 1
H H5 0.4999 0.5416 0.8151 0.046 Uiso calc R 1
C C6 0.2501(15) 0.7476(14) 0.9749(9) 0.041(3) Uani d . 1

loop_
_atom_site_aniso_label
_atom_site_aniso_U_11
_atom_site_aniso_U_22
_atom_site_aniso_U_33
_atom_site_aniso_U_12
_atom_site_aniso_U_13
_atom_site_aniso_U_23
Mo1 0.0142(3) 0.0144(3) 0.0191(3) -0.0073(3) -0.0074(3) 0.0031(3)
Mo2 0.0220(4) 0.0173(3) 0.0204(4) -0.0126(3) -0.0075(3) 0.0017(3)
Mo3 0.0144(3) 0.0160(3) 0.0176(3) -0.0108(3) -0.0029(3) 0.0018(3)
Mo4 0.0258(4) 0.0286(4) 0.0321(4) -0.0114(3) -0.0051(3) 0.0006(3)
Na 0.039(3) 0.053(4) 0.048(3) -0.037(3) -0.018(3) 0.019(3)
O1 0.015(3) 0.026(3) 0.031(3) -0.010(2) -0.011(2) 0.003(3)
O2 0.031(3) 0.035(4) 0.045(4) -0.025(3) -0.018(3) 0.015(3)
O3 0.016(3) 0.029(3) 0.032(3) -0.016(3) -0.002(2) -0.002(3)
O4 0.016(3) 0.017(3) 0.014(3) -0.010(2) -0.003(2) 0.003(2)
O5 0.023(3) 0.019(3) 0.027(3) -0.008(2) -0.004(3) 0.001(2)
O6 0.018(3) 0.016(3) 0.022(3) -0.010(2) -0.004(2) 0.002(2)
O7 0.033(3) 0.018(3) 0.027(3) -0.014(3) -0.007(3) 0.007(2)
O8 0.019(3) 0.013(3) 0.020(3) -0.010(2) -0.008(2) 0.004(2)
O9 0.019(3) 0.020(3) 0.023(3) -0.011(2) -0.003(2) -0.001(2)
O10 0.021(3) 0.021(3) 0.014(3) -0.011(2) -0.004(2) 0.001(2)
O11 0.013(2) 0.012(2) 0.017(3) -0.006(2) -0.004(2) 0.002(2)
O12 0.029(3) 0.018(3) 0.027(3) -0.011(3) -0.012(3) 0.008(2)
O13 0.053(4) 0.025(3) 0.023(3) -0.022(3) -0.005(3) -0.004(3)
O14 0.083(7) 0.060(6) 0.053(5) -0.054(5) 0.007(5) -0.005(4)
O15 0.031(4) 0.025(3) 0.063(5) -0.010(3) -0.007(3) 0.003(3)
O16 0.045(5) 0.032(4) 0.068(6) -0.011(4) -0.017(4) 0.002(4)
O17 0.047(5) 0.042(5) 0.072(6) -0.024(4) 0.008(4) -0.006(4)
N1 0.041(5) 0.041(5) 0.025(4) -0.020(4) -0.012(4) 0.005(3)
N2 0.048(6) 0.044(5) 0.040(5) -0.022(5) 0.005(4) -0.008(4)
C1 0.034(5) 0.048(6) 0.024(5) -0.025(5) -0.001(4) -0.002(4)
C2 0.037(5) 0.040(6) 0.029(5) -0.021(5) 0.004(4) 0.003(4)
C3 0.029(5) 0.044(6) 0.031(5) -0.019(5) 0.007(4) -0.002(4)
C4 0.037(5) 0.041(5) 0.022(4) -0.027(5) -0.008(4) 0.004(4)
C5 0.042(6) 0.063(7) 0.021(5) -0.035(6) -0.005(4) 0.001(5)
C6 0.053(7) 0.056(7) 0.028(5) -0.036(6) -0.013(5) 0.009(5)

loop_
_atom_type_symbol
_atom_type_description
_atom_type_scat_dispersion_real
_atom_type_scat_dispersion_imag
_atom_type_scat_source
Mo Mo -1.6832 0.6857 'International Tables Vol C Tables 4.2.6.8 and 6.1.1.4'
Na Na 0.0362 0.0249 'International Tables Vol C Tables 4.2.6.8 and 6.1.1.4'
O O 0.0106 0.0060 'International Tables Vol C Tables 4.2.6.8 and 6.1.1.4'
N N 0.0061 0.0033 'International Tables Vol C Tables 4.2.6.8 and 6.1.1.4'
C C 0.0033 0.0016 'International Tables Vol C Tables 4.2.6.8 and 6.1.1.4'
H H 0.0000 0.0000 'International Tables Vol C Tables 4.2.6.8 and 6.1.1.4'

loop_
_geom_angle_atom_site_label_1
_geom_angle_atom_site_label_2
_geom_angle_atom_site_label_3
_geom_angle_site_symmetry_1
_geom_angle_site_symmetry_3
_geom_angle
_geom_angle_publ_flag
O1 Mo1 O12 . . 105.7(3) n
O1 Mo1 O10 . . 100.7(3) n
O12 Mo1 O10 . . 99.3(3) n
O1 Mo1 O11 . . 97.2(2) n
O12 Mo1 O11 . . 99.5(2) n
O10 Mo1 O11 . . 149.4(2) n
O1 Mo1 O8 . . 93.6(2) n
O12 Mo1 O8 . . 160.5(2) n
O10 Mo1 O8 . . 78.2(2) n
O11 Mo1 O8 . . 76.0(2) n
O1 Mo1 O4 . . 164.3(2) n
O12 Mo1 O4 . . 88.3(2) n
O10 Mo1 O4 . . 83.6(2) n
O11 Mo1 O4 . . 73.01(19) n
O8 Mo1 O4 . . 72.28(18) n
O1 Mo1 Mo4 . . 84.7(2) n
O12 Mo1 Mo4 . . 134.8(2) n
O10 Mo1 Mo4 . . 122.35(17) n
O11 Mo1 Mo4 . . 35.33(15) n
O8 Mo1 Mo4 . . 44.12(14) n
O4 Mo1 Mo4 . . 80.29(13) n
O13 Mo2 O2 . . 106.5(3) n
O13 Mo2 O10 . . 101.1(3) n
O2 Mo2 O10 . . 97.9(3) n
O13 Mo2 O6 . . 104.7(3) n
O2 Mo2 O6 . . 98.0(3) n
O10 Mo2 O6 . . 144.3(2) n
O13 Mo2 O9 . 2_766 89.7(3) n
O2 Mo2 O9 . 2_766 163.7(3) n
O10 Mo2 O9 . 2_766 78.5(2) n
O6 Mo2 O9 . 2_766 77.3(2) n
O13 Mo2 O8 . . 159.8(3) n
O2 Mo2 O8 . . 93.6(3) n
O10 Mo2 O8 . . 73.5(2) n
O6 Mo2 O8 . . 73.8(2) n
O9 Mo2 O8 2_766 . 70.19(19) n
O7 Mo3 O3 . . 105.7(3) n
O7 Mo3 O6 . . 101.1(3) n
O3 Mo3 O6 . . 100.9(3) n
O7 Mo3 O4 . 2_766 98.0(3) n
O3 Mo3 O4 . 2_766 97.8(2) n
O6 Mo3 O4 . 2_766 148.5(2) n
O7 Mo3 O8 . . 161.2(2) n
O3 Mo3 O8 . . 92.8(3) n
O6 Mo3 O8 . . 78.0(2) n
O4 Mo3 O8 2_766 . 75.9(2) n
O7 Mo3 O11 . 2_766 89.4(2) n
O3 Mo3 O11 . 2_766 163.4(2) n
O6 Mo3 O11 . 2_766 82.3(2) n
O4 Mo3 O11 2_766 2_766 73.0(2) n
O8 Mo3 O11 . 2_766 71.80(18) n
O7 Mo3 Mo4 . . 132.9(2) n
O3 Mo3 Mo4 . . 84.8(2) n
O6 Mo3 Mo4 . . 122.23(17) n
O4 Mo3 Mo4 2_766 . 34.98(15) n
O8 Mo3 Mo4 . . 44.21(14) n
O11 Mo3 Mo4 2_766 . 79.78(13) n
O5 Mo4 O9 . . 105.1(3) n
O5 Mo4 O4 . 2_766 101.3(3) n
O9 Mo4 O4 . 2_766 98.2(2) n
O5 Mo4 O11 . . 99.3(3) n
O9 Mo4 O11 . . 97.3(2) n
O4 Mo4 O11 2_766 . 149.8(2) n
O5 Mo4 O8 . . 95.9(2) n
O9 Mo4 O8 . . 158.9(2) n
O4 Mo4 O8 2_766 . 78.5(2) n
O11 Mo4 O8 . . 77.7(2) n
O5 Mo4 O8 . 2_766 171.5(3) n
O9 Mo4 O8 . 2_766 83.2(2) n
O4 Mo4 O8 2_766 2_766 78.5(2) n
O11 Mo4 O8 . 2_766 77.9(2) n
O8 Mo4 O8 . 2_766 75.7(2) n
O5 Mo4 Mo3 . . 88.7(2) n
O9 Mo4 Mo3 . . 134.50(19) n
O4 Mo4 Mo3 2_766 . 36.31(16) n
O11 Mo4 Mo3 . . 123.39(16) n
O8 Mo4 Mo3 . . 45.68(13) n
O8 Mo4 Mo3 2_766 . 86.26(13) n
O5 Mo4 Mo1 . . 87.2(2) n
O9 Mo4 Mo1 . . 133.49(19) n
O4 Mo4 Mo1 2_766 . 123.61(16) n
O11 Mo4 Mo1 . . 36.16(15) n
O8 Mo4 Mo1 . . 45.08(13) n
O8 Mo4 Mo1 2_766 . 85.97(13) n
Mo3 Mo4 Mo1 . . 89.41(3) n
O1 Na O1 2_666 . 180.0000(10) n
O1 Na O5 2_666 2_666 72.15(19) n
O1 Na O5 . 2_666 107.85(19) n
O1 Na O5 2_666 . 107.85(19) n
O1 Na O5 . . 72.15(19) n
O5 Na O5 2_666 . 180.0(2) n
O1 Na O3 2_666 . 72.42(18) n
O1 Na O3 . . 107.58(18) n
O5 Na O3 2_666 . 110.06(18) n
O5 Na O3 . . 69.94(18) n
O1 Na O3 2_666 2_666 107.58(18) n
O1 Na O3 . 2_666 72.42(18) n
O5 Na O3 2_666 2_666 69.94(18) n
O5 Na O3 . 2_666 110.06(18) n
O3 Na O3 . 2_666 180.0000(10) n
O1 Na O2 2_666 . 108.97(18) n
O1 Na O2 . . 71.03(18) n
O5 Na O2 2_666 . 71.14(18) n
O5 Na O2 . . 108.86(18) n
O3 Na O2 . . 66.63(18) n
O3 Na O2 2_666 . 113.37(18) n
O1 Na O2 2_666 2_666 71.03(18) n
O1 Na O2 . 2_666 108.97(18) n
O5 Na O2 2_666 2_666 108.86(18) n
O5 Na O2 . 2_666 71.14(18) n
O3 Na O2 . 2_666 113.37(18) n
O3 Na O2 2_666 2_666 66.63(18) n
O2 Na O2 . 2_666 180.0000(10) n
Mo1 O1 Na . . 132.9(3) n
Mo2 O2 Na . . 126.0(3) n
Mo3 O3 Na . . 130.1(3) n
Mo4 O4 Mo3 2_766 2_766 108.7(2) n
Mo4 O4 Mo1 2_766 . 108.7(2) n
Mo3 O4 Mo1 2_766 . 103.3(2) n
Mo4 O5 Na . . 131.5(3) n
Mo3 O6 Mo2 . . 115.1(3) n
Mo4 O8 Mo1 . . 90.80(19) n
Mo4 O8 Mo3 . . 90.1(2) n
Mo1 O8 Mo3 . . 162.4(3) n
Mo4 O8 Mo4 . 2_766 104.3(2) n
Mo1 O8 Mo4 . 2_766 98.2(2) n
Mo3 O8 Mo4 . 2_766 98.6(2) n
Mo4 O8 Mo2 . . 163.8(3) n
Mo1 O8 Mo2 . . 87.37(18) n
Mo3 O8 Mo2 . . 86.89(17) n
Mo4 O8 Mo2 2_766 . 91.88(19) n
Mo4 O9 Mo2 . 2_766 114.7(3) n
Mo1 O10 Mo2 . . 115.7(3) n
Mo4 O11 Mo1 . . 108.5(2) n
Mo4 O11 Mo3 . 2_766 109.3(2) n
Mo1 O11 Mo3 . 2_766 103.6(2) n
H2W O15 H1W . . 106.9 n
H3W O16 H4W . . 108.5 n
H3W O16 H5W . . 108.5 n
H4W O16 H5W . . 108.5 n
H6W O17 H7W . . 104.6 n
C1 N1 C2 . . 121.5(9) n
C1 N1 H1 . . 119.3 n
C2 N1 H1 . . 119.3 n
C6 N2 H2N . . 120.5 n
C6 N2 H1N . . 130.8 n
H2N N2 H1N . . 108.5 n
N1 C1 C5 . . 120.8(9) n
N1 C1 H1A . . 119.6 n
C5 C1 H1A . . 119.6 n
N1 C2 C3 . . 120.3(9) n
N1 C2 H2 . . 119.8 n
C3 C2 H2 . . 119.8 n
C2 C3 C4 . . 120.5(9) n
C2 C3 H3 . . 119.8 n
C4 C3 H3 . . 119.8 n
C5 C4 C3 . . 116.6(9) n
C5 C4 C6 . . 119.4(9) n
C3 C4 C6 . . 123.9(9) n
C1 C5 C4 . . 120.4(9) n
C1 C5 H5 . . 119.8 n
C4 C5 H5 . . 119.8 n
O14 C6 N2 . . 122.2(11) n
O14 C6 C4 . . 118.5(10) n
N2 C6 C4 . . 119.2(9) n

loop_
_geom_bond_atom_site_label_1
_geom_bond_atom_site_label_2
_geom_bond_site_symmetry_2
_geom_bond_distance
_geom_bond_publ_flag
Mo1 O1 . 1.705(5) y
Mo1 O12 . 1.710(6) y
Mo1 O10 . 1.896(5) y
Mo1 O11 . 1.977(5) y
Mo1 O8 . 2.250(5) y
Mo1 O4 . 2.316(5) y
Mo1 Mo4 . 3.1777(11) n
Mo2 O13 . 1.702(6) y
Mo2 O2 . 1.709(6) y
Mo2 O10 . 1.921(6) y
Mo2 O6 . 1.925(6) y
Mo2 O9 2_766 2.298(5) y
Mo2 O8 . 2.425(5) y
Mo3 O7 . 1.709(6) y
Mo3 O3 . 1.716(6) y
Mo3 O6 . 1.904(5) y
Mo3 O4 2_766 1.984(5) y
Mo3 O8 . 2.270(5) y
Mo3 O11 2_766 2.311(5) y
Mo3 Mo4 . 3.1728(11) n
Mo4 O5 . 1.639(6) y
Mo4 O9 . 1.729(6) y
Mo4 O4 2_766 1.920(5) y
Mo4 O11 . 1.938(5) y
Mo4 O8 . 2.212(5) y
Mo4 O8 2_766 2.311(5) y
Na O1 2_666 2.466(6) y
Na O1 . 2.466(6) y
Na O5 2_666 2.525(6) y
Na O5 . 2.525(6) y
Na O3 . 2.674(6) y
Na O3 2_666 2.674(6) y
Na O2 . 2.874(7) y
Na O2 2_666 2.874(7) y
O4 Mo4 2_766 1.920(5) n
O4 Mo3 2_766 1.984(5) n
O8 Mo4 2_766 2.311(5) n
O9 Mo2 2_766 2.298(5) n
O11 Mo3 2_766 2.311(5) n
O14 C6 . 1.246(13) n
O15 H2W . 0.8501 n
O15 H1W . 0.8501 n
O16 H3W . 0.8500 n
O16 H4W . 0.8501 n
O16 H5W . 0.8501 n
O17 H6W . 0.8876 n
O17 H7W . 0.8505 n
N1 C1 . 1.324(13) n
N1 C2 . 1.349(13) n
N1 H1 . 0.8600 n
N2 C6 . 1.307(14) n
N2 H2N . 0.8855 n
N2 H1N . 0.9377 n
C1 C5 . 1.366(15) n
C1 H1A . 0.9300 n
C2 C3 . 1.361(15) n
C2 H2 . 0.9300 n
C3 C4 . 1.408(13) n
C3 H3 . 0.9300 n
C4 C5 . 1.406(14) n
C4 C6 . 1.473(15) n
C5 H5 . 0.9300 n

loop_
_geom_hbond_atom_site_label_D
_geom_hbond_atom_site_label_H
_geom_hbond_atom_site_label_A
_geom_hbond_site_symmetry_A
_geom_hbond_distance_DH
_geom_hbond_distance_HA
_geom_hbond_distance_DA
_geom_hbond_angle_DHA
O15 H1W O6 2_756 0.85 2.20 2.861(9) 135
O16 H3W O5 2_666 0.85 2.63 2.926(10) 102
O16 H5W O14 2_666 0.85 2.35 3.178(13) 165
O16 H3W O15 . 0.85 2.31 2.891(12) 126
O16 H4W O7 2_756 0.85 2.22 2.933(10) 142
O16 H4W O12 1_545 0.85 2.30 2.978(10) 138
O17 H7W O9 . 0.85 2.07 2.870(10) 156
N1 H1 O17 1_545 0.86 1.84 2.700(12) 177
N2 H2N O12 1_456 0.89 2.33 3.193(11) 166
N2 H1N O13 1_466 0.94 2.13 3.058(11) 168

loop_
_geom_torsion_atom_site_label_1
_geom_torsion_atom_site_label_2
_geom_torsion_atom_site_label_3
_geom_torsion_atom_site_label_4
_geom_torsion_site_symmetry_1
_geom_torsion_site_symmetry_4
_geom_torsion
_geom_torsion_publ_flag
O7 Mo3 Mo4 O5 . . -106.6(4) n
O3 Mo3 Mo4 O5 . . 0.2(3) n
O6 Mo3 Mo4 O5 . . 99.8(3) n
O4 Mo3 Mo4 O5 2_766 . -111.3(3) n
O8 Mo3 Mo4 O5 . . 99.5(3) n
O11 Mo3 Mo4 O5 2_766 . 173.9(3) n
O7 Mo3 Mo4 O9 . . 3.6(4) n
O3 Mo3 Mo4 O9 . . 110.3(3) n
O6 Mo3 Mo4 O9 . . -150.1(3) n
O4 Mo3 Mo4 O9 2_766 . -1.1(4) n
O8 Mo3 Mo4 O9 . . -150.4(3) n
O11 Mo3 Mo4 O9 2_766 . -76.0(3) n
O7 Mo3 Mo4 O4 . 2_766 4.7(4) n
O3 Mo3 Mo4 O4 . 2_766 111.4(3) n
O6 Mo3 Mo4 O4 . 2_766 -148.9(3) n
O8 Mo3 Mo4 O4 . 2_766 -149.2(3) n
O11 Mo3 Mo4 O4 2_766 2_766 -74.9(3) n
O7 Mo3 Mo4 O11 . . 153.1(3) n
O3 Mo3 Mo4 O11 . . -100.1(3) n
O6 Mo3 Mo4 O11 . . -0.5(3) n
O4 Mo3 Mo4 O11 2_766 . 148.4(3) n
O8 Mo3 Mo4 O11 . . -0.8(3) n
O11 Mo3 Mo4 O11 2_766 . 73.6(3) n
O7 Mo3 Mo4 O8 . . 153.9(3) n
O3 Mo3 Mo4 O8 . . -99.3(3) n
O6 Mo3 Mo4 O8 . . 0.3(3) n
O4 Mo3 Mo4 O8 2_766 . 149.2(3) n
O11 Mo3 Mo4 O8 2_766 . 74.3(2) n
O7 Mo3 Mo4 O8 . 2_766 80.3(3) n
O3 Mo3 Mo4 O8 . 2_766 -173.0(2) n
O6 Mo3 Mo4 O8 . 2_766 -73.4(2) n
O4 Mo3 Mo4 O8 2_766 2_766 75.6(3) n
O8 Mo3 Mo4 O8 . 2_766 -73.7(3) n
O11 Mo3 Mo4 O8 2_766 2_766 0.69(19) n
O7 Mo3 Mo4 Mo1 . . 166.3(3) n
O3 Mo3 Mo4 Mo1 . . -87.0(2) n
O6 Mo3 Mo4 Mo1 . . 12.63(19) n
O4 Mo3 Mo4 Mo1 2_766 . 161.6(3) n
O8 Mo3 Mo4 Mo1 . . 12.35(19) n
O11 Mo3 Mo4 Mo1 2_766 . 86.69(13) n
O1 Mo1 Mo4 O5 . . -0.4(3) n
O12 Mo1 Mo4 O5 . . 106.6(4) n
O10 Mo1 Mo4 O5 . . -99.7(3) n
O11 Mo1 Mo4 O5 . . 110.0(3) n
O8 Mo1 Mo4 O5 . . -101.2(3) n
O4 Mo1 Mo4 O5 . . -175.7(2) n
O1 Mo1 Mo4 O9 . . -108.7(3) n
O12 Mo1 Mo4 O9 . . -1.7(4) n
O10 Mo1 Mo4 O9 . . 152.1(3) n
O11 Mo1 Mo4 O9 . . 1.8(4) n
O8 Mo1 Mo4 O9 . . 150.5(3) n
O4 Mo1 Mo4 O9 . . 76.0(3) n
O1 Mo1 Mo4 O4 . 2_766 101.3(3) n
O12 Mo1 Mo4 O4 . 2_766 -151.7(3) n
O10 Mo1 Mo4 O4 . 2_766 2.0(3) n
O11 Mo1 Mo4 O4 . 2_766 -148.2(3) n
O8 Mo1 Mo4 O4 . 2_766 0.5(3) n
O4 Mo1 Mo4 O4 . 2_766 -74.0(3) n
O1 Mo1 Mo4 O11 . . -110.4(3) n
O12 Mo1 Mo4 O11 . . -3.5(4) n
O10 Mo1 Mo4 O11 . . 150.3(3) n
O8 Mo1 Mo4 O11 . . 148.8(3) n
O4 Mo1 Mo4 O11 . . 74.3(3) n
O1 Mo1 Mo4 O8 . . 100.8(3) n
O12 Mo1 Mo4 O8 . . -152.2(3) n
O10 Mo1 Mo4 O8 . . 1.5(3) n
O11 Mo1 Mo4 O8 . . -148.8(3) n
O4 Mo1 Mo4 O8 . . -74.5(2) n
O1 Mo1 Mo4 O8 . 2_766 174.6(2) n
O12 Mo1 Mo4 O8 . 2_766 -78.4(3) n
O10 Mo1 Mo4 O8 . 2_766 75.3(2) n
O11 Mo1 Mo4 O8 . 2_766 -74.9(3) n
O8 Mo1 Mo4 O8 . 2_766 73.8(3) n
O4 Mo1 Mo4 O8 . 2_766 -0.68(18) n
O1 Mo1 Mo4 Mo3 . . 88.3(2) n
O12 Mo1 Mo4 Mo3 . . -164.7(3) n
O10 Mo1 Mo4 Mo3 . . -10.9(2) n
O11 Mo1 Mo4 Mo3 . . -161.2(3) n
O8 Mo1 Mo4 Mo3 . . -12.48(19) n
O4 Mo1 Mo4 Mo3 . . -86.98(13) n
O12 Mo1 O1 Na . . -178.8(4) n
O10 Mo1 O1 Na . . 78.3(4) n
O11 Mo1 O1 Na . . -76.8(4) n
O8 Mo1 O1 Na . . -0.4(4) n
O4 Mo1 O1 Na . . -26.3(12) n
Mo4 Mo1 O1 Na . . -43.6(4) n
O5 Na O1 Mo1 2_666 . -122.3(4) n
O5 Na O1 Mo1 . . 57.7(4) n
O3 Na O1 Mo1 . . -3.6(5) n
O3 Na O1 Mo1 2_666 . 176.4(5) n
O2 Na O1 Mo1 . . -60.3(4) n
O2 Na O1 Mo1 2_666 . 119.7(4) n
O13 Mo2 O2 Na . . -173.5(3) n
O10 Mo2 O2 Na . . -69.4(4) n
O6 Mo2 O2 Na . . 78.5(4) n
O9 Mo2 O2 Na 2_766 . 6.5(12) n
O8 Mo2 O2 Na . . 4.4(4) n
O1 Na O2 Mo2 2_666 . -124.5(4) n
O1 Na O2 Mo2 . . 55.5(4) n
O5 Na O2 Mo2 2_666 . 172.8(4) n
O5 Na O2 Mo2 . . -7.2(4) n
O3 Na O2 Mo2 . . -64.3(4) n
O3 Na O2 Mo2 2_666 . 115.7(4) n
O7 Mo3 O3 Na . . 175.6(3) n
O6 Mo3 O3 Na . . -79.5(4) n
O4 Mo3 O3 Na 2_766 . 74.9(4) n
O8 Mo3 O3 Na . . -1.2(4) n
O11 Mo3 O3 Na 2_766 . 20.1(11) n
Mo4 Mo3 O3 Na . . 42.3(3) n
O1 Na O3 Mo3 2_666 . -175.1(4) n
O1 Na O3 Mo3 . . 4.9(4) n
O5 Na O3 Mo3 2_666 . 122.1(4) n
O5 Na O3 Mo3 . . -57.9(4) n
O2 Na O3 Mo3 . . 64.3(4) n
O2 Na O3 Mo3 2_666 . -115.7(4) n
O1 Mo1 O4 Mo4 . 2_766 40.2(10) n
O12 Mo1 O4 Mo4 . 2_766 -166.3(3) n
O10 Mo1 O4 Mo4 . 2_766 -66.8(3) n
O11 Mo1 O4 Mo4 . 2_766 93.3(3) n
O8 Mo1 O4 Mo4 . 2_766 12.9(2) n
Mo4 Mo1 O4 Mo4 . 2_766 57.7(2) n
O1 Mo1 O4 Mo3 . 2_766 -75.1(9) n
O12 Mo1 O4 Mo3 . 2_766 78.4(3) n
O10 Mo1 O4 Mo3 . 2_766 177.9(3) n
O11 Mo1 O4 Mo3 . 2_766 -22.0(2) n
O8 Mo1 O4 Mo3 . 2_766 -102.4(2) n
Mo4 Mo1 O4 Mo3 . 2_766 -57.64(17) n
O9 Mo4 O5 Na . . 176.7(4) n
O4 Mo4 O5 Na 2_766 . -81.5(4) n
O11 Mo4 O5 Na . . 76.4(4) n
Mo3 Mo4 O5 Na . . -47.3(4) n
Mo1 Mo4 O5 Na . . 42.2(4) n
O1 Na O5 Mo4 2_666 . 123.4(4) n
O1 Na O5 Mo4 . . -56.6(4) n
O3 Na O5 Mo4 . . 60.4(4) n
O3 Na O5 Mo4 2_666 . -119.6(4) n
O2 Na O5 Mo4 . . 5.3(5) n
O2 Na O5 Mo4 2_666 . -174.7(5) n
O7 Mo3 O6 Mo2 . . 176.5(3) n
O3 Mo3 O6 Mo2 . . 67.9(3) n
O4 Mo3 O6 Mo2 2_766 . -57.3(5) n
O8 Mo3 O6 Mo2 . . -22.7(3) n
O11 Mo3 O6 Mo2 2_766 . -95.6(3) n
Mo4 Mo3 O6 Mo2 . . -22.9(3) n
O13 Mo2 O6 Mo3 . . -179.3(3) n
O2 Mo2 O6 Mo3 . . -69.8(3) n
O10 Mo2 O6 Mo3 . . 45.8(5) n
O9 Mo2 O6 Mo3 2_766 . 94.3(3) n
O8 Mo2 O6 Mo3 . . 21.6(2) n
O5 Mo4 O8 Mo1 . . 80.0(2) n
O9 Mo4 O8 Mo1 . . -96.6(7) n
O4 Mo4 O8 Mo1 2_766 . -179.6(2) n
O11 Mo4 O8 Mo1 . . -18.25(19) n
O8 Mo4 O8 Mo1 2_766 . -98.7(2) n
Mo3 Mo4 O8 Mo1 . . 162.4(3) n
O5 Mo4 O8 Mo3 . . -82.4(2) n
O9 Mo4 O8 Mo3 . . 101.0(6) n
O4 Mo4 O8 Mo3 2_766 . 18.02(19) n
O11 Mo4 O8 Mo3 . . 179.3(2) n
O8 Mo4 O8 Mo3 2_766 . 98.9(2) n
Mo1 Mo4 O8 Mo3 . . -162.4(3) n
O5 Mo4 O8 Mo4 . 2_766 178.7(3) n
O9 Mo4 O8 Mo4 . 2_766 2.1(7) n
O4 Mo4 O8 Mo4 2_766 2_766 -80.9(2) n
O11 Mo4 O8 Mo4 . 2_766 80.4(2) n
O8 Mo4 O8 Mo4 2_766 2_766 0.0 n
Mo3 Mo4 O8 Mo4 . 2_766 -98.9(2) n
Mo1 Mo4 O8 Mo4 . 2_766 98.7(2) n
O5 Mo4 O8 Mo2 . . -3.3(9) n
O9 Mo4 O8 Mo2 . . -179.9(8) n
O4 Mo4 O8 Mo2 2_766 . 97.1(9) n
O11 Mo4 O8 Mo2 . . -101.5(9) n
O8 Mo4 O8 Mo2 2_766 . 178.0(11) n
Mo3 Mo4 O8 Mo2 . . 79.1(9) n
Mo1 Mo4 O8 Mo2 . . -83.3(9) n
O1 Mo1 O8 Mo4 . . -78.5(2) n
O12 Mo1 O8 Mo4 . . 96.8(7) n
O10 Mo1 O8 Mo4 . . -178.7(2) n
O11 Mo1 O8 Mo4 . . 18.01(19) n
O4 Mo1 O8 Mo4 . . 94.3(2) n
O1 Mo1 O8 Mo3 . . 14.3(9) n
O12 Mo1 O8 Mo3 . . -170.3(8) n
O10 Mo1 O8 Mo3 . . -85.8(9) n
O11 Mo1 O8 Mo3 . . 110.9(9) n
O4 Mo1 O8 Mo3 . . -172.8(9) n
Mo4 Mo1 O8 Mo3 . . 92.9(9) n
O1 Mo1 O8 Mo4 . 2_766 176.9(2) n
O12 Mo1 O8 Mo4 . 2_766 -7.7(8) n
O10 Mo1 O8 Mo4 . 2_766 76.8(2) n
O11 Mo1 O8 Mo4 . 2_766 -86.5(2) n
O4 Mo1 O8 Mo4 . 2_766 -10.22(18) n
Mo4 Mo1 O8 Mo4 . 2_766 -104.5(2) n
O1 Mo1 O8 Mo2 . . 85.4(2) n
O12 Mo1 O8 Mo2 . . -99.3(7) n
O10 Mo1 O8 Mo2 . . -14.74(19) n
O11 Mo1 O8 Mo2 . . -178.1(2) n
O4 Mo1 O8 Mo2 . . -101.74(19) n
Mo4 Mo1 O8 Mo2 . . 163.9(3) n
O7 Mo3 O8 Mo4 . . -90.6(8) n
O3 Mo3 O8 Mo4 . . 79.7(2) n
O6 Mo3 O8 Mo4 . . -179.8(2) n
O4 Mo3 O8 Mo4 2_766 . -17.61(19) n
O11 Mo3 O8 Mo4 2_766 . -94.0(2) n
O7 Mo3 O8 Mo1 . . 176.4(8) n
O3 Mo3 O8 Mo1 . . -13.3(9) n
O6 Mo3 O8 Mo1 . . 87.3(9) n
O4 Mo3 O8 Mo1 2_766 . -110.6(9) n
O11 Mo3 O8 Mo1 2_766 . 173.0(9) n
Mo4 Mo3 O8 Mo1 . . -93.0(9) n
O7 Mo3 O8 Mo4 . 2_766 13.9(8) n
O3 Mo3 O8 Mo4 . 2_766 -175.9(2) n
O6 Mo3 O8 Mo4 . 2_766 -75.3(2) n
O4 Mo3 O8 Mo4 2_766 2_766 86.8(2) n
O11 Mo3 O8 Mo4 2_766 2_766 10.43(17) n
Mo4 Mo3 O8 Mo4 . 2_766 104.5(2) n
O7 Mo3 O8 Mo2 . . 105.3(7) n
O3 Mo3 O8 Mo2 . . -84.4(2) n
O6 Mo3 O8 Mo2 . . 16.13(19) n
O4 Mo3 O8 Mo2 2_766 . 178.3(2) n
O11 Mo3 O8 Mo2 2_766 . 101.86(19) n
Mo4 Mo3 O8 Mo2 . . -164.1(3) n
O13 Mo2 O8 Mo4 . . 175.6(9) n
O2 Mo2 O8 Mo4 . . 1.5(9) n
O10 Mo2 O8 Mo4 . . 98.6(9) n
O6 Mo2 O8 Mo4 . . -95.8(9) n
O9 Mo2 O8 Mo4 2_766 . -177.9(10) n
O13 Mo2 O8 Mo1 . . 91.8(8) n
O2 Mo2 O8 Mo1 . . -82.3(3) n
O10 Mo2 O8 Mo1 . . 14.87(19) n
O6 Mo2 O8 Mo1 . . -179.6(2) n
O9 Mo2 O8 Mo1 2_766 . 98.3(2) n
O13 Mo2 O8 Mo3 . . -104.8(7) n
O2 Mo2 O8 Mo3 . . 81.0(3) n
O10 Mo2 O8 Mo3 . . 178.2(2) n
O6 Mo2 O8 Mo3 . . -16.25(19) n
O9 Mo2 O8 Mo3 2_766 . -98.3(2) n
O13 Mo2 O8 Mo4 . 2_766 -6.3(8) n
O2 Mo2 O8 Mo4 . 2_766 179.5(2) n
O10 Mo2 O8 Mo4 . 2_766 -83.3(2) n
O6 Mo2 O8 Mo4 . 2_766 82.2(2) n
O9 Mo2 O8 Mo4 2_766 2_766 0.16(18) n
O5 Mo4 O9 Mo2 . 2_766 -178.8(3) n
O4 Mo4 O9 Mo2 2_766 2_766 77.0(3) n
O11 Mo4 O9 Mo2 . 2_766 -77.0(3) n
O8 Mo4 O9 Mo2 . 2_766 -2.3(8) n
O8 Mo4 O9 Mo2 2_766 2_766 -0.2(3) n
Mo3 Mo4 O9 Mo2 . 2_766 77.7(3) n
Mo1 Mo4 O9 Mo2 . 2_766 -78.1(3) n
O1 Mo1 O10 Mo2 . . -70.7(3) n
O12 Mo1 O10 Mo2 . . -178.8(3) n
O11 Mo1 O10 Mo2 . . 54.1(6) n
O8 Mo1 O10 Mo2 . . 20.9(3) n
O4 Mo1 O10 Mo2 . . 94.0(3) n
Mo4 Mo1 O10 Mo2 . . 19.8(4) n
O13 Mo2 O10 Mo1 . . -179.7(3) n
O2 Mo2 O10 Mo1 . . 71.7(4) n
O6 Mo2 O10 Mo1 . . -44.0(5) n
O9 Mo2 O10 Mo1 2_766 . -92.3(3) n
O8 Mo2 O10 Mo1 . . -19.7(3) n
O5 Mo4 O11 Mo1 . . -72.0(3) n
O9 Mo4 O11 Mo1 . . -178.7(3) n
O4 Mo4 O11 Mo1 2_766 . 60.8(5) n
O8 Mo4 O11 Mo1 . . 22.1(2) n
O8 Mo4 O11 Mo1 2_766 . 99.9(3) n
Mo3 Mo4 O11 Mo1 . . 22.7(3) n
O5 Mo4 O11 Mo3 . 2_766 175.7(3) n
O9 Mo4 O11 Mo3 . 2_766 68.9(3) n
O4 Mo4 O11 Mo3 2_766 2_766 -51.6(5) n
O8 Mo4 O11 Mo3 . 2_766 -90.3(2) n
O8 Mo4 O11 Mo3 2_766 2_766 -12.5(2) n
Mo3 Mo4 O11 Mo3 . 2_766 -89.7(2) n
Mo1 Mo4 O11 Mo3 . 2_766 -112.3(3) n
O1 Mo1 O11 Mo4 . . 70.1(3) n
O12 Mo1 O11 Mo4 . . 177.5(3) n
O10 Mo1 O11 Mo4 . . -55.4(5) n
O8 Mo1 O11 Mo4 . . -21.8(2) n
O4 Mo1 O11 Mo4 . . -97.2(3) n
O1 Mo1 O11 Mo3 . 2_766 -173.8(2) n
O12 Mo1 O11 Mo3 . 2_766 -66.4(3) n
O10 Mo1 O11 Mo3 . 2_766 60.7(5) n
O8 Mo1 O11 Mo3 . 2_766 94.2(2) n
O4 Mo1 O11 Mo3 . 2_766 18.82(18) n
Mo4 Mo1 O11 Mo3 . 2_766 116.1(3) n
C2 N1 C1 C5 . . -0.4(15) n
C1 N1 C2 C3 . . -1.2(16) n
N1 C2 C3 C4 . . 1.7(17) n
C2 C3 C4 C5 . . -0.7(15) n
C2 C3 C4 C6 . . -176.6(10) n
N1 C1 C5 C4 . . 1.4(15) n
C3 C4 C5 C1 . . -0.9(15) n
C6 C4 C5 C1 . . 175.2(9) n
C5 C4 C6 O14 . . 4.6(15) n
C3 C4 C6 O14 . . -179.7(11) n
C5 C4 C6 N2 . . -173.4(10) n
C3 C4 C6 N2 . . 2.3(16) n
